data_4302409
loop_
_publ_author_name
'Zhongjian Zhang'
'Xiaoping Xu'
'Wenyi Li'
'Yingming Yao'
'Yong Zhang'
'Qi Shen'
'Yunjie Luo'

_publ_section_title
;
Synthesis of Rare-Earth Metal Amides Bearing an Imidazolidine-Bridged
Bis(phenolato) Ligand and Their Application in the Polymerization
of l-Lactide
;
_journal_name_full 'Inorganic Chemistry'
_journal_page_first 5715
_journal_page_last 5724
_journal_paper_doi 10.1021/ic802177y
_journal_volume 48
_journal_year 2009
_chemical_formula_moiety 'C43 H76 N3 O3 Pr Si2'
_chemical_formula_sum 'C43 H76 N3 O3 Pr Si2'
_chemical_formula_weight 880.16
_chemical_name_systematic
; 
 ? 
;
_space_group_IT_number 14
_symmetry_cell_setting monoclinic
_symmetry_Int_Tables_number 14
_symmetry_space_group_name_Hall '-P 2yn'
_symmetry_space_group_name_H-M 'P 1 21/n 1'
_atom_sites_solution_hydrogens geom
_atom_sites_solution_primary direct
_atom_sites_solution_secondary difmap
_audit_creation_method SHELXL-97
_cell_angle_alpha 90.00
_cell_angle_beta 100.196(2)
_cell_angle_gamma 90.00
_cell_formula_units_Z 4
_cell_length_a 10.3377(9)
_cell_length_b 20.5374(18)
_cell_length_c 22.632(2)
_cell_measurement_reflns_used 14958
_cell_measurement_temperature 223(2)
_cell_measurement_theta_max 25.3
_cell_measurement_theta_min 3.1
_cell_volume 4729.1(7)
_computing_cell_refinement CrystalClear
_computing_data_collection CrystalClear
_computing_data_reduction CrystalStructure
_computing_structure_refinement 'SHELXL-97 (Sheldrick, 1997)'
_computing_structure_solution 'SHELXS-97 (Sheldrick, 1990)'
_diffrn_ambient_temperature 223(2)
_diffrn_detector_area_resol_mean 7.31
_diffrn_measured_fraction_theta_full 0.998
_diffrn_measured_fraction_theta_max 0.998
_diffrn_measurement_device_type 'Rigaku Mercury'
_diffrn_measurement_method \w
_diffrn_radiation_monochromator graphite
_diffrn_radiation_source 'fine-focus sealed tube'
_diffrn_radiation_type MoK\a
_diffrn_radiation_wavelength 0.71070
_diffrn_reflns_av_R_equivalents 0.0779
_diffrn_reflns_av_sigmaI/netI 0.0638
_diffrn_reflns_limit_h_max 10
_diffrn_reflns_limit_h_min -12
_diffrn_reflns_limit_k_max 22
_diffrn_reflns_limit_k_min -24
_diffrn_reflns_limit_l_max 27
_diffrn_reflns_limit_l_min -27
_diffrn_reflns_number 45766
_diffrn_reflns_theta_full 25.35
_diffrn_reflns_theta_max 25.35
_diffrn_reflns_theta_min 3.07
_exptl_absorpt_coefficient_mu 1.118
_exptl_absorpt_correction_T_max 0.800
_exptl_absorpt_correction_T_min 0.604
_exptl_absorpt_correction_type multi-scan
_exptl_absorpt_process_details 'Jacobson, R. (1998) Private communication'
_exptl_crystal_colour colorless
_exptl_crystal_density_diffrn 1.236
_exptl_crystal_density_method 'not measured'
_exptl_crystal_description block
_exptl_crystal_F_000 1864
_exptl_crystal_size_max 0.35
_exptl_crystal_size_mid 0.27
_exptl_crystal_size_min 0.20
_refine_diff_density_max 1.352
_refine_diff_density_min -0.845
_refine_diff_density_rms 0.104
_refine_ls_extinction_method none
_refine_ls_goodness_of_fit_ref 1.153
_refine_ls_hydrogen_treatment constr
_refine_ls_matrix_type full
_refine_ls_number_parameters 478
_refine_ls_number_reflns 8647
_refine_ls_number_restraints 5
_refine_ls_restrained_S_all 1.156
_refine_ls_R_factor_all 0.0819
_refine_ls_R_factor_gt 0.0639
_refine_ls_shift/su_max 0.002
_refine_ls_shift/su_mean 0.000
_refine_ls_structure_factor_coef Fsqd
_refine_ls_weighting_details 'calc w=1/[\s^2^(Fo^2^)+(0.0289P)^2^+14.2123P] where P=(Fo^2^+2Fc^2^)/3'
_refine_ls_weighting_scheme calc
_refine_ls_wR_factor_gt 0.1159
_refine_ls_wR_factor_ref 0.1227
_reflns_number_gt 7199
_reflns_number_total 8647
_reflns_threshold_expression >2sigma(I)
_cod_data_source_file ic802177y_si_001_2.cif
_cod_data_source_block complex2
_cod_original_cell_volume 4729.2(7)
_cod_original_sg_symbol_H-M 'P 21/n'
_cod_database_code 4302409

loop_
_symmetry_equiv_pos_as_xyz
'x, y, z'
'-x+1/2, y+1/2, -z+1/2'
'-x, -y, -z'
'x-1/2, -y-1/2, z-1/2'

loop_
_atom_site_label
_atom_site_type_symbol
_atom_site_fract_x
_atom_site_fract_y
_atom_site_fract_z
_atom_site_U_iso_or_equiv
_atom_site_adp_type
_atom_site_occupancy
_atom_site_symmetry_multiplicity
_atom_site_calc_flag
_atom_site_refinement_flags
_atom_site_disorder_assembly
_atom_site_disorder_group
Pr1 Pr 0.60579(3) 0.509375(14) 0.710316(13) 0.02684(10) Uani 1 1 d . . .
Si1 Si 0.42772(18) 0.37696(9) 0.75531(9) 0.0464(5) Uani 1 1 d . . .
Si2 Si 0.36652(17) 0.41031(9) 0.62347(8) 0.0421(4) Uani 1 1 d . . .
O1 O 0.6334(4) 0.58345(17) 0.64043(17) 0.0343(9) Uani 1 1 d . . .
O2 O 0.7203(4) 0.54144(18) 0.79848(16) 0.0335(9) Uani 1 1 d . . .
O3 O 0.4106(4) 0.5782(2) 0.73115(19) 0.0473(11) Uani 1 1 d . . .
N1 N 0.7802(4) 0.4645(2) 0.64665(19) 0.0262(10) Uani 1 1 d . . .
N2 N 0.8166(4) 0.43455(19) 0.74132(19) 0.0254(10) Uani 1 1 d . . .
N3 N 0.4524(4) 0.4212(2) 0.6948(2) 0.0340(11) Uani 1 1 d . . .
C1 C 0.7227(5) 0.6092(3) 0.6117(2) 0.0302(12) Uani 1 1 d . . .
C2 C 0.7227(5) 0.6769(3) 0.5975(2) 0.0282(12) Uani 1 1 d . . .
C3 C 0.8266(5) 0.7007(3) 0.5727(3) 0.0350(14) Uani 1 1 d . . .
H3 H 0.8285 0.7457 0.5653 0.042 Uiso 1 1 calc R . .
C4 C 0.9283(5) 0.6631(3) 0.5580(2) 0.0294(12) Uani 1 1 d . . .
C5 C 0.9203(5) 0.5968(3) 0.5680(2) 0.0331(13) Uani 1 1 d . . .
H5 H 0.9853 0.5693 0.5574 0.040 Uiso 1 1 calc R . .
C6 C 0.8188(5) 0.5690(3) 0.5935(2) 0.0305(13) Uani 1 1 d . . .
C7 C 0.8367(5) 0.5423(3) 0.8357(2) 0.0289(12) Uani 1 1 d . . .
C8 C 0.8727(6) 0.5956(3) 0.8760(2) 0.0304(13) Uani 1 1 d . . .
C9 C 0.9962(6) 0.5942(3) 0.9124(2) 0.0356(14) Uani 1 1 d . . .
H9 H 1.0198 0.6291 0.9389 0.043 Uiso 1 1 calc R . .
C10 C 1.0873(5) 0.5439(3) 0.9119(3) 0.0350(14) Uani 1 1 d . . .
C11 C 1.0486(5) 0.4926(3) 0.8735(2) 0.0309(12) Uani 1 1 d . . .
H11 H 1.1069 0.4577 0.8722 0.037 Uiso 1 1 calc R . .
C12 C 0.9251(5) 0.4909(3) 0.8364(2) 0.0276(12) Uani 1 1 d . . .
C13 C 0.8085(6) 0.4956(3) 0.5917(2) 0.0314(12) Uani 1 1 d . . .
H13A H 0.7391 0.4833 0.5582 0.038 Uiso 1 1 calc R . .
H13B H 0.8914 0.4779 0.5833 0.038 Uiso 1 1 calc R . .
C14 C 0.8771(5) 0.4760(3) 0.7017(2) 0.0281(12) Uani 1 1 d . . .
H14A H 0.9654 0.4612 0.6979 0.034 Uiso 1 1 calc R . .
H14B H 0.8801 0.5218 0.7142 0.034 Uiso 1 1 calc R . .
C15 C 0.7767(6) 0.3926(2) 0.6433(3) 0.0346(14) Uani 1 1 d . . .
H15A H 0.8455 0.3759 0.6226 0.042 Uiso 1 1 calc R . .
H15B H 0.6910 0.3772 0.6224 0.042 Uiso 1 1 calc R . .
C16 C 0.8010(6) 0.3721(3) 0.7085(3) 0.0342(13) Uani 1 1 d . . .
H16A H 0.7263 0.3473 0.7181 0.041 Uiso 1 1 calc R . .
H16B H 0.8806 0.3455 0.7181 0.041 Uiso 1 1 calc R . .
C17 C 0.8889(6) 0.4276(3) 0.8030(2) 0.0329(13) Uani 1 1 d . . .
H17A H 0.9698 0.4032 0.8017 0.039 Uiso 1 1 calc R . .
H17B H 0.8355 0.4016 0.8259 0.039 Uiso 1 1 calc R . .
C18 C 0.6093(5) 0.7210(3) 0.6062(3) 0.0314(13) Uani 1 1 d . . .
C19 C 0.6223(6) 0.7899(3) 0.5817(3) 0.0439(16) Uani 1 1 d . . .
H19A H 0.7024 0.8098 0.6028 0.066 Uiso 1 1 calc R . .
H19B H 0.5473 0.8159 0.5876 0.066 Uiso 1 1 calc R . .
H19C H 0.6255 0.7876 0.5392 0.066 Uiso 1 1 calc R . .
C20 C 0.6021(7) 0.7275(3) 0.6731(3) 0.0498(17) Uani 1 1 d . . .
H20A H 0.5898 0.6848 0.6895 0.075 Uiso 1 1 calc R . .
H20B H 0.5289 0.7554 0.6777 0.075 Uiso 1 1 calc R . .
H20C H 0.6832 0.7464 0.6942 0.075 Uiso 1 1 calc R . .
C21 C 0.4809(6) 0.6929(3) 0.5715(3) 0.0423(15) Uani 1 1 d . . .
H21A H 0.4853 0.6912 0.5290 0.063 Uiso 1 1 calc R . .
H21B H 0.4080 0.7204 0.5775 0.063 Uiso 1 1 calc R . .
H21C H 0.4680 0.6493 0.5859 0.063 Uiso 1 1 calc R . .
C22 C 1.0373(6) 0.6945(3) 0.5297(3) 0.0352(14) Uani 1 1 d . . .
C23 C 1.1053(7) 0.7485(3) 0.5706(3) 0.0556(19) Uani 1 1 d . . .
H23A H 1.1758 0.7671 0.5529 0.083 Uiso 1 1 calc R . .
H23B H 1.1412 0.7304 0.6096 0.083 Uiso 1 1 calc R . .
H23C H 1.0420 0.7822 0.5751 0.083 Uiso 1 1 calc R . .
C24 C 0.9781(7) 0.7237(3) 0.4691(3) 0.0540(18) Uani 1 1 d . . .
H24A H 1.0474 0.7427 0.4508 0.081 Uiso 1 1 calc R . .
H24B H 0.9153 0.7572 0.4747 0.081 Uiso 1 1 calc R . .
H24C H 0.9340 0.6898 0.4432 0.081 Uiso 1 1 calc R . .
C25 C 1.1424(6) 0.6450(3) 0.5199(3) 0.0465(16) Uani 1 1 d . . .
H25A H 1.1032 0.6122 0.4915 0.070 Uiso 1 1 calc R . .
H25B H 1.1786 0.6244 0.5578 0.070 Uiso 1 1 calc R . .
H25C H 1.2120 0.6671 0.5041 0.070 Uiso 1 1 calc R . .
C26 C 0.7754(6) 0.6503(3) 0.8816(3) 0.0373(14) Uani 1 1 d . . .
C27 C 0.8317(7) 0.7006(3) 0.9294(4) 0.063(2) Uani 1 1 d . . .
H27A H 0.8517 0.6795 0.9683 0.095 Uiso 1 1 calc R . .
H27B H 0.7676 0.7348 0.9307 0.095 Uiso 1 1 calc R . .
H27C H 0.9113 0.7192 0.9195 0.095 Uiso 1 1 calc R . .
C28 C 0.6534(6) 0.6223(3) 0.9011(3) 0.0534(18) Uani 1 1 d . . .
H28A H 0.6139 0.5901 0.8720 0.080 Uiso 1 1 calc R . .
H28B H 0.5909 0.6570 0.9035 0.080 Uiso 1 1 calc R . .
H28C H 0.6777 0.6019 0.9401 0.080 Uiso 1 1 calc R . .
C29 C 0.7397(8) 0.6865(3) 0.8222(3) 0.065(2) Uani 1 1 d . . .
H29A H 0.8186 0.7049 0.8112 0.097 Uiso 1 1 calc R . .
H29B H 0.6783 0.7212 0.8263 0.097 Uiso 1 1 calc R . .
H29C H 0.6996 0.6565 0.7912 0.097 Uiso 1 1 calc R . .
C30 C 1.2193(6) 0.5458(3) 0.9554(3) 0.0428(15) Uani 1 1 d . . .
C31 C 1.2916(7) 0.6098(4) 0.9490(3) 0.065(2) Uani 1 1 d . . .
H31A H 1.3733 0.6106 0.9777 0.098 Uiso 1 1 calc R . .
H31B H 1.2369 0.6461 0.9567 0.098 Uiso 1 1 calc R . .
H31C H 1.3103 0.6132 0.9086 0.098 Uiso 1 1 calc R . .
C32 C 1.3081(6) 0.4888(4) 0.9444(3) 0.066(2) Uani 1 1 d . . .
H32A H 1.2651 0.4480 0.9506 0.099 Uiso 1 1 calc R . .
H32B H 1.3909 0.4916 0.9721 0.099 Uiso 1 1 calc R . .
H32C H 1.3243 0.4907 0.9035 0.099 Uiso 1 1 calc R . .
C33 C 1.1931(7) 0.5411(4) 1.0202(3) 0.0509(17) Uani 1 1 d . . .
H33A H 1.1531 0.4993 1.0260 0.076 Uiso 1 1 calc R . .
H33B H 1.1343 0.5758 1.0274 0.076 Uiso 1 1 calc R . .
H33C H 1.2755 0.5451 1.0482 0.076 Uiso 1 1 calc R . .
C34 C 0.5259(7) 0.4119(4) 0.8258(3) 0.065(2) Uani 1 1 d . . .
H34A H 0.6186 0.4107 0.8233 0.097 Uiso 1 1 calc R . .
H34B H 0.5107 0.3865 0.8600 0.097 Uiso 1 1 calc R . .
H34C H 0.4993 0.4566 0.8304 0.097 Uiso 1 1 calc R . .
C35 C 0.4822(9) 0.2901(3) 0.7551(4) 0.079(3) Uani 1 1 d . . .
H35A H 0.4303 0.2675 0.7213 0.118 Uiso 1 1 calc R . .
H35B H 0.4702 0.2693 0.7922 0.118 Uiso 1 1 calc R . .
H35C H 0.5743 0.2885 0.7516 0.118 Uiso 1 1 calc R . .
C36 C 0.2532(7) 0.3736(5) 0.7676(4) 0.085(3) Uani 1 1 d . . .
H36A H 0.2168 0.4172 0.7655 0.128 Uiso 1 1 calc R . .
H36B H 0.2506 0.3551 0.8068 0.128 Uiso 1 1 calc R . .
H36C H 0.2019 0.3467 0.7368 0.128 Uiso 1 1 calc R . .
C37 C 0.1875(6) 0.4315(4) 0.6141(4) 0.065(2) Uani 1 1 d . . .
H37A H 0.1450 0.4030 0.6390 0.098 Uiso 1 1 calc R . .
H37B H 0.1467 0.4261 0.5724 0.098 Uiso 1 1 calc R . .
H37C H 0.1782 0.4764 0.6262 0.098 Uiso 1 1 calc R . .
C38 C 0.4320(8) 0.4645(4) 0.5694(3) 0.076(3) Uani 1 1 d . . .
H38A H 0.4237 0.5096 0.5810 0.114 Uiso 1 1 calc R . .
H38B H 0.3824 0.4576 0.5294 0.114 Uiso 1 1 calc R . .
H38C H 0.5238 0.4544 0.5699 0.114 Uiso 1 1 calc R . .
C39 C 0.3754(7) 0.3256(4) 0.5946(3) 0.066(2) Uani 1 1 d . . .
H39A H 0.4668 0.3129 0.5978 0.099 Uiso 1 1 calc R . .
H39B H 0.3325 0.3238 0.5529 0.099 Uiso 1 1 calc R . .
H39C H 0.3317 0.2961 0.6182 0.099 Uiso 1 1 calc R . .
C40 C 0.3758(17) 0.6033(10) 0.7878(9) 0.081(5) Uiso 0.50 1 d PD . .
C40' C 0.3383(18) 0.5634(9) 0.7792(8) 0.077(5) Uiso 0.50 1 d P . .
C41 C 0.2367(16) 0.6283(9) 0.7704(7) 0.072(4) Uiso 0.50 1 d PD . .
C41' C 0.2046(18) 0.5935(9) 0.7676(7) 0.072(4) Uiso 0.50 1 d PD . .
C42 C 0.1871(16) 0.5951(9) 0.7106(8) 0.078(4) Uiso 0.50 1 d PD . .
C42' C 0.1917(16) 0.6255(9) 0.7076(7) 0.078(4) Uiso 0.50 1 d PD . .
C43 C 0.3125(10) 0.6045(5) 0.6834(5) 0.098(3) Uiso 1 1 d D . .

loop_
_atom_site_aniso_label
_atom_site_aniso_U_11
_atom_site_aniso_U_22
_atom_site_aniso_U_33
_atom_site_aniso_U_23
_atom_site_aniso_U_13
_atom_site_aniso_U_12
Pr1 0.02347(17) 0.03020(18) 0.02672(17) 0.00051(13) 0.00407(12) -0.00040(13)
Si1 0.0385(10) 0.0495(11) 0.0536(12) 0.0025(9) 0.0147(9) -0.0098(8)
Si2 0.0286(9) 0.0478(11) 0.0476(11) -0.0085(8) 0.0003(8) -0.0031(7)
O1 0.036(2) 0.032(2) 0.038(2) 0.0101(17) 0.0135(19) 0.0060(17)
O2 0.033(2) 0.036(2) 0.030(2) -0.0018(16) -0.0007(18) 0.0070(17)
O3 0.040(3) 0.062(3) 0.040(3) 0.007(2) 0.007(2) 0.018(2)
N1 0.026(2) 0.026(2) 0.026(2) -0.0021(18) 0.0053(19) -0.0019(18)
N2 0.030(3) 0.019(2) 0.027(2) -0.0025(18) 0.005(2) -0.0008(18)
N3 0.028(3) 0.036(3) 0.037(3) -0.005(2) 0.006(2) -0.007(2)
C1 0.027(3) 0.033(3) 0.031(3) 0.004(2) 0.008(2) 0.001(2)
C2 0.029(3) 0.037(3) 0.019(3) 0.001(2) 0.006(2) 0.002(2)
C3 0.032(3) 0.033(3) 0.039(4) 0.000(2) 0.003(3) -0.001(2)
C4 0.026(3) 0.033(3) 0.028(3) 0.001(2) 0.002(2) -0.005(2)
C5 0.030(3) 0.042(4) 0.027(3) 0.001(2) 0.005(3) 0.003(3)
C6 0.028(3) 0.032(3) 0.030(3) 0.005(2) 0.003(2) 0.000(2)
C7 0.026(3) 0.032(3) 0.028(3) 0.002(2) 0.003(2) -0.003(2)
C8 0.039(3) 0.028(3) 0.024(3) -0.001(2) 0.006(3) 0.000(2)
C9 0.038(3) 0.041(4) 0.027(3) -0.006(2) 0.002(3) -0.007(3)
C10 0.026(3) 0.050(4) 0.029(3) 0.001(3) 0.004(3) -0.006(3)
C11 0.030(3) 0.038(3) 0.024(3) -0.001(2) 0.003(2) 0.003(2)
C12 0.027(3) 0.031(3) 0.024(3) -0.002(2) 0.003(2) -0.002(2)
C13 0.034(3) 0.031(3) 0.030(3) 0.001(2) 0.008(2) 0.005(2)
C14 0.028(3) 0.028(3) 0.028(3) -0.003(2) 0.003(2) 0.000(2)
C15 0.044(4) 0.020(3) 0.041(4) -0.009(2) 0.011(3) -0.004(2)
C16 0.035(3) 0.031(3) 0.036(3) 0.000(2) 0.006(3) -0.002(2)
C17 0.034(3) 0.033(3) 0.030(3) 0.004(2) 0.002(3) 0.007(2)
C18 0.030(3) 0.029(3) 0.036(3) 0.003(2) 0.008(3) 0.001(2)
C19 0.049(4) 0.035(4) 0.048(4) 0.008(3) 0.010(3) 0.005(3)
C20 0.067(5) 0.051(4) 0.035(4) 0.000(3) 0.017(3) 0.013(3)
C21 0.032(3) 0.046(4) 0.048(4) 0.006(3) 0.006(3) 0.008(3)
C22 0.028(3) 0.035(3) 0.043(4) 0.000(3) 0.005(3) -0.006(2)
C23 0.042(4) 0.050(4) 0.079(5) -0.018(4) 0.020(4) -0.013(3)
C24 0.041(4) 0.068(5) 0.057(5) 0.018(4) 0.020(3) -0.009(3)
C25 0.040(4) 0.050(4) 0.053(4) -0.006(3) 0.020(3) -0.004(3)
C26 0.045(4) 0.027(3) 0.039(4) -0.006(2) 0.005(3) 0.001(3)
C27 0.052(5) 0.048(4) 0.087(6) -0.030(4) 0.003(4) -0.003(3)
C28 0.046(4) 0.045(4) 0.070(5) -0.013(3) 0.014(4) 0.006(3)
C29 0.092(6) 0.045(4) 0.055(5) 0.012(3) 0.009(4) 0.014(4)
C30 0.033(3) 0.062(4) 0.031(3) -0.002(3) -0.001(3) -0.005(3)
C31 0.043(4) 0.092(6) 0.059(5) 0.001(4) 0.004(4) -0.026(4)
C32 0.032(4) 0.102(6) 0.058(5) -0.025(4) -0.010(3) 0.009(4)
C33 0.050(4) 0.070(5) 0.030(4) -0.007(3) 0.000(3) -0.008(3)
C34 0.059(5) 0.090(6) 0.044(4) 0.001(4) 0.006(4) -0.007(4)
C35 0.099(7) 0.049(5) 0.092(7) 0.014(4) 0.029(5) -0.017(4)
C36 0.042(5) 0.138(8) 0.082(6) 0.014(6) 0.030(5) -0.020(5)
C37 0.038(4) 0.070(5) 0.083(6) -0.025(4) -0.002(4) 0.003(3)
C38 0.061(5) 0.111(7) 0.051(5) 0.018(5) -0.006(4) -0.017(5)
C39 0.056(5) 0.070(5) 0.066(5) -0.026(4) -0.004(4) 0.013(4)

loop_
_atom_type_symbol
_atom_type_description
_atom_type_scat_dispersion_real
_atom_type_scat_dispersion_imag
_atom_type_scat_source
C C 0.0033 0.0016 'International Tables Vol C Tables 4.2.6.8 and 6.1.1.4'
H H 0.0000 0.0000 'International Tables Vol C Tables 4.2.6.8 and 6.1.1.4'
N N 0.0061 0.0033 'International Tables Vol C Tables 4.2.6.8 and 6.1.1.4'
O O 0.0106 0.0060 'International Tables Vol C Tables 4.2.6.8 and 6.1.1.4'
Pr Pr -0.2180 2.8214 'International Tables Vol C Tables 4.2.6.8 and 6.1.1.4'
Si Si 0.0817 0.0704 'International Tables Vol C Tables 4.2.6.8 and 6.1.1.4'

loop_
_geom_angle_atom_site_label_1
_geom_angle_atom_site_label_2
_geom_angle_atom_site_label_3
_geom_angle
_geom_angle_site_symmetry_1
_geom_angle_site_symmetry_3
_geom_angle_publ_flag
O2 Pr1 O1 108.41(14) . . ?
O2 Pr1 N3 126.02(15) . . ?
O1 Pr1 N3 124.89(15) . . ?
O2 Pr1 O3 89.05(13) . . ?
O1 Pr1 O3 87.63(13) . . ?
N3 Pr1 O3 85.51(15) . . ?
O2 Pr1 N2 69.75(13) . . ?
O1 Pr1 N2 112.13(13) . . ?
N3 Pr1 N2 95.31(14) . . ?
O3 Pr1 N2 154.39(13) . . ?
O2 Pr1 N1 106.43(13) . . ?
O1 Pr1 N1 70.83(13) . . ?
N3 Pr1 N1 98.79(14) . . ?
O3 Pr1 N1 156.43(13) . . ?
N2 Pr1 N1 48.76(13) . . ?
O2 Pr1 C14 76.43(14) . . ?
O1 Pr1 C14 82.48(14) . . ?
N3 Pr1 C14 115.55(15) . . ?
O3 Pr1 C14 158.75(15) . . ?
N2 Pr1 C14 29.72(13) . . ?
N1 Pr1 C14 30.10(13) . . ?
N3 Si1 C35 114.8(3) . . ?
N3 Si1 C36 115.1(3) . . ?
C35 Si1 C36 105.3(4) . . ?
N3 Si1 C34 110.2(3) . . ?
C35 Si1 C34 104.4(4) . . ?
C36 Si1 C34 106.2(4) . . ?
N3 Si2 C39 113.7(3) . . ?
N3 Si2 C38 110.6(3) . . ?
C39 Si2 C38 106.3(4) . . ?
N3 Si2 C37 114.3(3) . . ?
C39 Si2 C37 106.6(3) . . ?
C38 Si2 C37 104.6(4) . . ?
C1 O1 Pr1 143.0(3) . . ?
C7 O2 Pr1 147.2(3) . . ?
C43 O3 C40' 104.5(9) . . ?
C43 O3 C40 105.7(8) . . ?
C40' O3 C40 36.2(9) . . ?
C43 O3 Pr1 122.4(5) . . ?
C40' O3 Pr1 123.0(8) . . ?
C40 O3 Pr1 131.8(7) . . ?
C13 N1 C14 115.9(4) . . ?
C13 N1 C15 113.4(4) . . ?
C14 N1 C15 102.2(4) . . ?
C13 N1 Pr1 124.1(3) . . ?
C14 N1 Pr1 84.9(3) . . ?
C15 N1 Pr1 111.1(3) . . ?
C14 N2 C17 116.1(4) . . ?
C14 N2 C16 102.7(4) . . ?
C17 N2 C16 112.6(4) . . ?
C14 N2 Pr1 85.4(3) . . ?
C17 N2 Pr1 124.3(3) . . ?
C16 N2 Pr1 111.0(3) . . ?
Si1 N3 Si2 124.2(3) . . ?
Si1 N3 Pr1 118.4(2) . . ?
Si2 N3 Pr1 117.2(2) . . ?
O1 C1 C6 119.7(5) . . ?
O1 C1 C2 121.8(5) . . ?
C6 C1 C2 118.5(5) . . ?
C3 C2 C1 117.8(5) . . ?
C3 C2 C18 120.8(5) . . ?
C1 C2 C18 121.3(5) . . ?
C2 C3 C4 125.0(5) . . ?
C2 C3 H3 117.5 . . ?
C4 C3 H3 117.5 . . ?
C5 C4 C3 115.9(5) . . ?
C5 C4 C22 123.5(5) . . ?
C3 C4 C22 120.6(5) . . ?
C4 C5 C6 122.5(5) . . ?
C4 C5 H5 118.7 . . ?
C6 C5 H5 118.7 . . ?
C5 C6 C1 119.9(5) . . ?
C5 C6 C13 116.7(5) . . ?
C1 C6 C13 122.9(5) . . ?
O2 C7 C12 120.7(5) . . ?
O2 C7 C8 121.0(5) . . ?
C12 C7 C8 118.4(5) . . ?
C9 C8 C7 118.0(5) . . ?
C9 C8 C26 121.0(5) . . ?
C7 C8 C26 120.9(5) . . ?
C8 C9 C10 124.0(5) . . ?
C8 C9 H9 118.0 . . ?
C10 C9 H9 118.0 . . ?
C11 C10 C9 116.6(5) . . ?
C11 C10 C30 123.3(5) . . ?
C9 C10 C30 119.9(5) . . ?
C10 C11 C12 122.0(5) . . ?
C10 C11 H11 119.0 . . ?
C12 C11 H11 119.0 . . ?
C7 C12 C11 121.0(5) . . ?
C7 C12 C17 122.6(5) . . ?
C11 C12 C17 116.0(5) . . ?
N1 C13 C6 115.8(4) . . ?
N1 C13 H13A 108.3 . . ?
C6 C13 H13A 108.3 . . ?
N1 C13 H13B 108.3 . . ?
C6 C13 H13B 108.3 . . ?
H13A C13 H13B 107.4 . . ?
N2 C14 N1 97.2(4) . . ?
N2 C14 Pr1 64.8(3) . . ?
N1 C14 Pr1 65.0(2) . . ?
N2 C14 H14A 112.3 . . ?
N1 C14 H14A 112.3 . . ?
Pr1 C14 H14A 175.2 . . ?
N2 C14 H14B 112.3 . . ?
N1 C14 H14B 112.3 . . ?
Pr1 C14 H14B 74.9 . . ?
H14A C14 H14B 109.9 . . ?
N1 C15 C16 103.3(4) . . ?
N1 C15 H15A 111.1 . . ?
C16 C15 H15A 111.1 . . ?
N1 C15 H15B 111.1 . . ?
C16 C15 H15B 111.1 . . ?
H15A C15 H15B 109.1 . . ?
N2 C16 C15 103.5(4) . . ?
N2 C16 H16A 111.1 . . ?
C15 C16 H16A 111.1 . . ?
N2 C16 H16B 111.1 . . ?
C15 C16 H16B 111.1 . . ?
H16A C16 H16B 109.0 . . ?
N2 C17 C12 115.4(4) . . ?
N2 C17 H17A 108.4 . . ?
C12 C17 H17A 108.4 . . ?
N2 C17 H17B 108.4 . . ?
C12 C17 H17B 108.4 . . ?
H17A C17 H17B 107.5 . . ?
C2 C18 C21 109.1(5) . . ?
C2 C18 C20 110.6(5) . . ?
C21 C18 C20 110.5(5) . . ?
C2 C18 C19 112.5(5) . . ?
C21 C18 C19 106.6(5) . . ?
C20 C18 C19 107.4(5) . . ?
C18 C19 H19A 109.5 . . ?
C18 C19 H19B 109.5 . . ?
H19A C19 H19B 109.5 . . ?
C18 C19 H19C 109.5 . . ?
H19A C19 H19C 109.5 . . ?
H19B C19 H19C 109.5 . . ?
C18 C20 H20A 109.5 . . ?
C18 C20 H20B 109.5 . . ?
H20A C20 H20B 109.5 . . ?
C18 C20 H20C 109.5 . . ?
H20A C20 H20C 109.5 . . ?
H20B C20 H20C 109.5 . . ?
C18 C21 H21A 109.5 . . ?
C18 C21 H21B 109.5 . . ?
H21A C21 H21B 109.5 . . ?
C18 C21 H21C 109.5 . . ?
H21A C21 H21C 109.5 . . ?
H21B C21 H21C 109.5 . . ?
C24 C22 C25 108.2(5) . . ?
C24 C22 C23 109.1(5) . . ?
C25 C22 C23 107.8(5) . . ?
C24 C22 C4 109.5(5) . . ?
C25 C22 C4 111.9(5) . . ?
C23 C22 C4 110.1(5) . . ?
C22 C23 H23A 109.5 . . ?
C22 C23 H23B 109.5 . . ?
H23A C23 H23B 109.5 . . ?
C22 C23 H23C 109.5 . . ?
H23A C23 H23C 109.5 . . ?
H23B C23 H23C 109.5 . . ?
C22 C24 H24A 109.5 . . ?
C22 C24 H24B 109.5 . . ?
H24A C24 H24B 109.5 . . ?
C22 C24 H24C 109.5 . . ?
H24A C24 H24C 109.5 . . ?
H24B C24 H24C 109.5 . . ?
C22 C25 H25A 109.5 . . ?
C22 C25 H25B 109.5 . . ?
H25A C25 H25B 109.5 . . ?
C22 C25 H25C 109.5 . . ?
H25A C25 H25C 109.5 . . ?
H25B C25 H25C 109.5 . . ?
C28 C26 C29 110.9(6) . . ?
C28 C26 C8 109.8(5) . . ?
C29 C26 C8 110.2(5) . . ?
C28 C26 C27 106.3(5) . . ?
C29 C26 C27 107.3(6) . . ?
C8 C26 C27 112.4(5) . . ?
C26 C27 H27A 109.5 . . ?
C26 C27 H27B 109.5 . . ?
H27A C27 H27B 109.5 . . ?
C26 C27 H27C 109.5 . . ?
H27A C27 H27C 109.5 . . ?
H27B C27 H27C 109.5 . . ?
C26 C28 H28A 109.5 . . ?
C26 C28 H28B 109.5 . . ?
H28A C28 H28B 109.5 . . ?
C26 C28 H28C 109.5 . . ?
H28A C28 H28C 109.5 . . ?
H28B C28 H28C 109.5 . . ?
C26 C29 H29A 109.5 . . ?
C26 C29 H29B 109.5 . . ?
H29A C29 H29B 109.5 . . ?
C26 C29 H29C 109.5 . . ?
H29A C29 H29C 109.5 . . ?
H29B C29 H29C 109.5 . . ?
C31 C30 C32 108.9(6) . . ?
C31 C30 C10 110.7(5) . . ?
C32 C30 C10 111.4(5) . . ?
C31 C30 C33 108.4(5) . . ?
C32 C30 C33 108.5(6) . . ?
C10 C30 C33 108.9(5) . . ?
C30 C31 H31A 109.5 . . ?
C30 C31 H31B 109.5 . . ?
H31A C31 H31B 109.5 . . ?
C30 C31 H31C 109.5 . . ?
H31A C31 H31C 109.5 . . ?
H31B C31 H31C 109.5 . . ?
C30 C32 H32A 109.5 . . ?
C30 C32 H32B 109.5 . . ?
H32A C32 H32B 109.5 . . ?
C30 C32 H32C 109.5 . . ?
H32A C32 H32C 109.5 . . ?
H32B C32 H32C 109.5 . . ?
C30 C33 H33A 109.5 . . ?
C30 C33 H33B 109.5 . . ?
H33A C33 H33B 109.5 . . ?
C30 C33 H33C 109.5 . . ?
H33A C33 H33C 109.5 . . ?
H33B C33 H33C 109.5 . . ?
Si1 C34 H34A 109.5 . . ?
Si1 C34 H34B 109.5 . . ?
H34A C34 H34B 109.5 . . ?
Si1 C34 H34C 109.5 . . ?
H34A C34 H34C 109.5 . . ?
H34B C34 H34C 109.5 . . ?
Si1 C35 H35A 109.5 . . ?
Si1 C35 H35B 109.5 . . ?
H35A C35 H35B 109.5 . . ?
Si1 C35 H35C 109.5 . . ?
H35A C35 H35C 109.5 . . ?
H35B C35 H35C 109.5 . . ?
Si1 C36 H36A 109.5 . . ?
Si1 C36 H36B 109.5 . . ?
H36A C36 H36B 109.5 . . ?
Si1 C36 H36C 109.5 . . ?
H36A C36 H36C 109.5 . . ?
H36B C36 H36C 109.5 . . ?
Si2 C37 H37A 109.5 . . ?
Si2 C37 H37B 109.5 . . ?
H37A C37 H37B 109.5 . . ?
Si2 C37 H37C 109.5 . . ?
H37A C37 H37C 109.5 . . ?
H37B C37 H37C 109.5 . . ?
Si2 C38 H38A 109.5 . . ?
Si2 C38 H38B 109.5 . . ?
H38A C38 H38B 109.5 . . ?
Si2 C38 H38C 109.5 . . ?
H38A C38 H38C 109.5 . . ?
H38B C38 H38C 109.5 . . ?
Si2 C39 H39A 109.5 . . ?
Si2 C39 H39B 109.5 . . ?
H39A C39 H39B 109.5 . . ?
Si2 C39 H39C 109.5 . . ?
H39A C39 H39C 109.5 . . ?
H39B C39 H39C 109.5 . . ?
O3 C40 C41 104.9(13) . . ?
O3 C40' C41' 111.3(14) . . ?
C40 C41 C42 103.7(14) . . ?
C42' C41' C40' 105.8(14) . . ?
C41 C42 C43 97.1(12) . . ?
C41' C42' C43 104.9(13) . . ?
O3 C43 C42' 110.5(9) . . ?
O3 C43 C42 100.5(9) . . ?
C42' C43 C42 23.8(10) . . ?

loop_
_geom_bond_atom_site_label_1
_geom_bond_atom_site_label_2
_geom_bond_distance
_geom_bond_site_symmetry_2
_geom_bond_publ_flag
Pr1 O2 2.232(4) . ?
Pr1 O1 2.249(4) . ?
Pr1 N3 2.391(4) . ?
Pr1 O3 2.575(4) . ?
Pr1 N2 2.657(4) . ?
Pr1 N1 2.664(4) . ?
Pr1 C14 2.927(5) . ?
Si1 N3 1.701(5) . ?
Si1 C35 1.871(8) . ?
Si1 C36 1.875(7) . ?
Si1 C34 1.875(7) . ?
Si2 N3 1.713(5) . ?
Si2 C39 1.866(7) . ?
Si2 C38 1.867(8) . ?
Si2 C37 1.877(7) . ?
O1 C1 1.329(6) . ?
O2 C7 1.340(6) . ?
O3 C43 1.449(11) . ?
O3 C40' 1.456(19) . ?
O3 C40 1.485(19) . ?
N1 C13 1.472(7) . ?
N1 C14 1.474(6) . ?
N1 C15 1.478(7) . ?
N2 C14 1.456(6) . ?
N2 C17 1.469(7) . ?
N2 C16 1.477(7) . ?
C1 C6 1.410(8) . ?
C1 C2 1.425(8) . ?
C2 C3 1.386(8) . ?
C2 C18 1.522(7) . ?
C3 C4 1.392(8) . ?
C3 H3 0.9400 . ?
C4 C5 1.386(8) . ?
C4 C22 1.534(8) . ?
C5 C6 1.405(8) . ?
C5 H5 0.9400 . ?
C6 C13 1.511(7) . ?
C7 C12 1.395(7) . ?
C7 C8 1.431(7) . ?
C8 C9 1.391(8) . ?
C8 C26 1.528(8) . ?
C9 C10 1.399(8) . ?
C9 H9 0.9400 . ?
C10 C11 1.379(8) . ?
C10 C30 1.536(8) . ?
C11 C12 1.398(7) . ?
C11 H11 0.9400 . ?
C12 C17 1.518(7) . ?
C13 H13A 0.9800 . ?
C13 H13B 0.9800 . ?
C14 H14A 0.9800 . ?
C14 H14B 0.9800 . ?
C15 C16 1.513(8) . ?
C15 H15A 0.9800 . ?
C15 H15B 0.9800 . ?
C16 H16A 0.9800 . ?
C16 H16B 0.9800 . ?
C17 H17A 0.9800 . ?
C17 H17B 0.9800 . ?
C18 C21 1.530(8) . ?
C18 C20 1.534(8) . ?
C18 C19 1.535(8) . ?
C19 H19A 0.9700 . ?
C19 H19B 0.9700 . ?
C19 H19C 0.9700 . ?
C20 H20A 0.9700 . ?
C20 H20B 0.9700 . ?
C20 H20C 0.9700 . ?
C21 H21A 0.9700 . ?
C21 H21B 0.9700 . ?
C21 H21C 0.9700 . ?
C22 C24 1.522(8) . ?
C22 C25 1.532(8) . ?
C22 C23 1.533(8) . ?
C23 H23A 0.9700 . ?
C23 H23B 0.9700 . ?
C23 H23C 0.9700 . ?
C24 H24A 0.9700 . ?
C24 H24B 0.9700 . ?
C24 H24C 0.9700 . ?
C25 H25A 0.9700 . ?
C25 H25B 0.9700 . ?
C25 H25C 0.9700 . ?
C26 C28 1.520(9) . ?
C26 C29 1.524(9) . ?
C26 C27 1.534(8) . ?
C27 H27A 0.9700 . ?
C27 H27B 0.9700 . ?
C27 H27C 0.9700 . ?
C28 H28A 0.9700 . ?
C28 H28B 0.9700 . ?
C28 H28C 0.9700 . ?
C29 H29A 0.9700 . ?
C29 H29B 0.9700 . ?
C29 H29C 0.9700 . ?
C30 C31 1.531(9) . ?
C30 C32 1.535(9) . ?
C30 C33 1.541(8) . ?
C31 H31A 0.9700 . ?
C31 H31B 0.9700 . ?
C31 H31C 0.9700 . ?
C32 H32A 0.9700 . ?
C32 H32B 0.9700 . ?
C32 H32C 0.9700 . ?
C33 H33A 0.9700 . ?
C33 H33B 0.9700 . ?
C33 H33C 0.9700 . ?
C34 H34A 0.9700 . ?
C34 H34B 0.9700 . ?
C34 H34C 0.9700 . ?
C35 H35A 0.9700 . ?
C35 H35B 0.9700 . ?
C35 H35C 0.9700 . ?
C36 H36A 0.9700 . ?
C36 H36B 0.9700 . ?
C36 H36C 0.9700 . ?
C37 H37A 0.9700 . ?
C37 H37B 0.9700 . ?
C37 H37C 0.9700 . ?
C38 H38A 0.9700 . ?
C38 H38B 0.9700 . ?
C38 H38C 0.9700 . ?
C39 H39A 0.9700 . ?
C39 H39B 0.9700 . ?
C39 H39C 0.9700 . ?
C40 C41 1.512(16) . ?
C40' C41' 1.49(2) . ?
C41 C42 1.520(16) . ?
C41' C42' 1.493(16) . ?
C42 C43 1.542(15) . ?
C42' C43 1.514(15) . ?
